data_7225255
loop_
_publ_author_name
'Du, Pei-Yao'
'Gu, Wen'
'Liu, Xin'

_publ_section_title
;
 Three types of lanthanide coordination polymers from 1D to 3D based on a
 tetracarboxylate ligand: synthesis, structural diversities and properties
;
_journal_issue 27
_journal_name_full CrystEngComm
_journal_page_first 5140
_journal_paper_doi 10.1039/C6CE00600K
_journal_volume 18
_journal_year 2016
_chemical_formula_sum 'C34 H36 Gd N5 O22'
_chemical_formula_weight 1023.92
_chemical_name_systematic
; 
 ? 
;
_space_group_IT_number 11
_symmetry_cell_setting monoclinic
_symmetry_space_group_name_Hall '-P 2yb'
_symmetry_space_group_name_H-M 'P 1 21/m 1'
_atom_sites_solution_hydrogens geom
_atom_sites_solution_primary direct
_atom_sites_solution_secondary difmap
_audit_creation_method SHELXL-97
_audit_update_record
;
2016-05-17 deposited with the CCDC.
2016-05-17 downloaded from the CCDC.
;
_cell_angle_alpha 90.00
_cell_angle_beta 98.79(3)
_cell_angle_gamma 90.00
_cell_formula_units_Z 2
_cell_length_a 7.6624(15)
_cell_length_b 21.609(4)
_cell_length_c 12.271(3)
_cell_measurement_reflns_used 5902
_cell_measurement_temperature 293(2)
_cell_measurement_theta_max 27.9704
_cell_measurement_theta_min 1.6792
_cell_volume 2007.9(7)
_computing_cell_refinement SMART
_computing_data_collection 'SMART (Bruker, 2000)'
_computing_data_reduction 'SAINT (Bruker, 2000)'
_computing_molecular_graphics SHELXTL
_computing_publication_material SHELXTL
_computing_structure_refinement 'SHELXL-97 (Sheldrick, 1997)'
_computing_structure_solution 'SHELXS-97 (Sheldrick, 1990)'
_diffrn_ambient_temperature 293(2)
_diffrn_measured_fraction_theta_full 0.997
_diffrn_measured_fraction_theta_max 0.997
_diffrn_measurement_device_type 'Bruker Smart Apex CCD area detector'
_diffrn_radiation_monochromator graphite
_diffrn_radiation_source 'fine-focus sealed tube'
_diffrn_radiation_type MoK\a
_diffrn_radiation_wavelength 0.71073
_diffrn_reflns_av_R_equivalents 0.0869
_diffrn_reflns_av_sigmaI/netI 0.0794
_diffrn_reflns_limit_h_max 9
_diffrn_reflns_limit_h_min -8
_diffrn_reflns_limit_k_max 25
_diffrn_reflns_limit_k_min -25
_diffrn_reflns_limit_l_max 14
_diffrn_reflns_limit_l_min -14
_diffrn_reflns_number 15982
_diffrn_reflns_theta_full 25.01
_diffrn_reflns_theta_max 25.01
_diffrn_reflns_theta_min 1.68
_exptl_absorpt_coefficient_mu 1.729
_exptl_absorpt_correction_T_max 0.813
_exptl_absorpt_correction_T_min 0.740
_exptl_absorpt_correction_type multi-scan
_exptl_absorpt_process_details SADABS
_exptl_crystal_colour orange
_exptl_crystal_density_diffrn 1.694
_exptl_crystal_density_meas ?
_exptl_crystal_density_method 'not measured'
_exptl_crystal_description block
_exptl_crystal_F_000 1030
_exptl_crystal_size_max 0.21
_exptl_crystal_size_mid 0.15
_exptl_crystal_size_min 0.12
_platon_squeeze_details
;
The SQUEEZE routine of PLATON was applied to remove the diffraction contribution from guests to give a set of solvent-free diffraction intensities. SQUEEZE estimated a total count of 152 electrons per unit cell. This corresponds with 152/4=38 electrons per asymmetric unit. As the formula unit is composed of 2 asymmetric units (Z = 2), this then implies that 76 electrons removed by SQUEEZE should be associated with the formula unit. As there are 10 electrons with a water molecule, the logical deduction is that some 7.6 water molecules should be added to the formula unit. The remaining solvent molecules were disordered and assigned as five H2O molecule according to the TGA and elemental analysis results, as the formula unit. This discrepancy might be owing to the moderate quality of low angle data caused by the highly disordered framework.
;
_refine_diff_density_max 5.652
_refine_diff_density_min -1.812
_refine_diff_density_rms 0.324
_refine_ls_extinction_method none
_refine_ls_goodness_of_fit_ref 1.100
_refine_ls_hydrogen_treatment mixed
_refine_ls_matrix_type full
_refine_ls_number_parameters 272
_refine_ls_number_reflns 3630
_refine_ls_number_restraints 10
_refine_ls_restrained_S_all 1.115
_refine_ls_R_factor_all 0.0941
_refine_ls_R_factor_gt 0.0838
_refine_ls_shift/su_max 0.004
_refine_ls_shift/su_mean 0.000
_refine_ls_structure_factor_coef Fsqd
_refine_ls_weighting_details 'calc w=1/[\s^2^(Fo^2^)+(0.1353P)^2^+23.9214P] where P=(Fo^2^+2Fc^2^)/3'
_refine_ls_weighting_scheme calc
_refine_ls_wR_factor_gt 0.2225
_refine_ls_wR_factor_ref 0.2311
_reflns_number_gt 3170
_reflns_number_total 3630
_reflns_threshold_expression >2sigma(I)
_cod_data_source_file c6ce00600k2.cif
_cod_data_source_block 1
_cod_depositor_comments
;
The following automatic conversions were performed:

'_symmetry_cell_setting' value 'Monoclinic' changed to 'monoclinic'
according to
/usr/data/users/saulius/crontab/automatic-downloads/rss-feeds/RSC/lib/dictionaries/cif_core.dic
dictionary named 'cif_core.dic' version 2.4.2 from 2011-04-26.

'_exptl_crystal_density_meas' value 'none' was changed to '?' - the
value is perceived as not measured.

Automatic conversion script
Id: cif_fix_values 4268 2015-11-12 08:31:59Z antanas 

 Adding full bibliography for 7225253--7225260.cif.
;
_cod_original_cell_volume 2008.0(7)
_cod_original_sg_symbol_H-M p21/m
_cod_database_code 7225255

loop_
_symmetry_equiv_pos_as_xyz
'x, y, z'
'-x, y+1/2, -z'
'-x, -y, -z'
'x, -y-1/2, z'

loop_
_atom_site_label
_atom_site_type_symbol
_atom_site_fract_x
_atom_site_fract_y
_atom_site_fract_z
_atom_site_U_iso_or_equiv
_atom_site_adp_type
_atom_site_occupancy
_atom_site_symmetry_multiplicity
_atom_site_calc_flag
_atom_site_refinement_flags
_atom_site_disorder_assembly
_atom_site_disorder_group
Gd1 Gd 0.08391(9) 0.7500 -0.26593(5) 0.0143(3) Uani 1 2 d SD . .
O1 O 0.294(2) 0.6852(7) -0.1511(11) 0.099(5) Uani 1 1 d U . .
O2 O 0.2637(9) 0.6641(3) -0.3241(6) 0.0201(15) Uani 1 1 d . . .
C1 C 0.334(2) 0.6535(7) -0.2268(12) 0.055(5) Uani 1 1 d . . .
C2 C 0.4446(19) 0.5967(6) -0.1974(10) 0.042(4) Uani 1 1 d . . .
C3 C 0.4332(16) 0.5459(6) -0.2664(10) 0.030(3) Uani 1 1 d . . .
H3A H 0.3629 0.5476 -0.3352 0.036 Uiso 1 1 calc R . .
C4 C 0.5270(16) 0.4921(5) -0.2331(9) 0.026(2) Uani 1 1 d . . .
C5 C 0.6302(16) 0.4885(6) -0.1317(9) 0.029(3) Uani 1 1 d . . .
H5 H 0.6896 0.4521 -0.1089 0.034 Uiso 1 1 calc R . .
C6 C 0.6447(18) 0.5402(6) -0.0634(10) 0.037(3) Uani 1 1 d . . .
C7 C 0.548(2) 0.5934(7) -0.0937(11) 0.049(4) Uani 1 1 d . . .
H7A H 0.5519 0.6267 -0.0452 0.059 Uiso 1 1 calc R . .
C8 C 0.5058(15) 0.4354(5) -0.3069(9) 0.024(2) Uani 1 1 d . . .
O3 O 0.4085(13) 0.4484(4) -0.4022(7) 0.040(2) Uani 1 1 d . . .
H3 H 0.3698 0.4162 -0.4320 0.060 Uiso 1 1 calc R . .
O4 O 0.5749(11) 0.3871(4) -0.2843(7) 0.0317(19) Uani 1 1 d . . .
N1 N 0.7516(16) 0.5425(5) 0.0434(8) 0.039(3) Uani 1 1 d . . .
N2 N 0.8362(14) 0.4932(5) 0.0701(8) 0.031(2) Uani 1 1 d . . .
C9 C 1.1897(13) 0.3710(5) 0.3601(8) 0.016(2) Uani 1 1 d . . .
O5 O 1.1282(9) 0.3247(3) 0.3026(7) 0.0227(16) Uani 1 1 d . . .
O6 O 1.2971(11) 0.3674(3) 0.4440(6) 0.0258(17) Uani 1 1 d . . .
C10 C 1.1148(13) 0.4333(5) 0.3174(9) 0.019(2) Uani 1 1 d . . .
C11 C 1.1449(13) 0.4860(5) 0.3842(8) 0.018(2) Uani 1 1 d . . .
H11 H 1.2164 0.4834 0.4525 0.022 Uiso 1 1 calc R . .
C12 C 1.0658(14) 0.5432(5) 0.3474(9) 0.023(2) Uani 1 1 d . . .
C13 C 0.9639(15) 0.5471(5) 0.2442(9) 0.024(2) Uani 1 1 d . . .
H13 H 0.9128 0.5847 0.2196 0.028 Uiso 1 1 calc R . .
C14 C 0.9379(15) 0.4948(5) 0.1771(9) 0.025(2) Uani 1 1 d . . .
C15 C 1.0156(15) 0.4387(5) 0.2153(9) 0.025(2) Uani 1 1 d . . .
H15 H 0.9994 0.4041 0.1698 0.030 Uiso 1 1 calc R . .
C16 C 1.0965(14) 0.5986(5) 0.4194(8) 0.020(2) Uani 1 1 d . . .
O7 O 1.2137(11) 0.5890(3) 0.5075(6) 0.0273(18) Uani 1 1 d . . .
H7 H 1.1950 0.6126 0.5567 0.041 Uiso 1 1 calc R . .
O8 O 1.0223(11) 0.6479(3) 0.3986(6) 0.0282(18) Uani 1 1 d . . .
O9 O 0.0304(14) 0.7500 -0.4659(8) 0.018(2) Uani 1 2 d SD . .
H9 H 0.036(17) 0.7180(5) -0.505(3) 0.028 Uiso 1 1 d D . .
C17 C 0.649(2) 0.7500 0.3516(15) 0.031(4) Uani 1 2 d S . .
H17A H 0.5721 0.7207 0.3098 0.047 Uiso 0.50 1 calc PR A -1
H17B H 0.7699 0.7387 0.3492 0.047 Uiso 0.50 1 calc PR A -1
H17C H 0.6272 0.7906 0.3208 0.047 Uiso 0.50 1 calc PR A -1
N3 N 0.6173(16) 0.7500 0.4662(11) 0.020(3) Uani 1 2 d S . .
H3B H 0.6676 0.7837 0.5009 0.024 Uiso 0.50 1 calc PR . .
H3C H 0.6676 0.7163 0.5009 0.024 Uiso 0.50 1 calc PR . .
C18 C 0.419(2) 0.7500 0.4728(17) 0.037(4) Uani 1 2 d S . .
H18A H 0.3608 0.7796 0.4215 0.055 Uiso 0.50 1 calc PR B -1
H18B H 0.4016 0.7608 0.5462 0.055 Uiso 0.50 1 calc PR B -1
H18C H 0.3717 0.7095 0.4549 0.055 Uiso 0.50 1 calc PR B -1

loop_
_atom_site_aniso_label
_atom_site_aniso_U_11
_atom_site_aniso_U_22
_atom_site_aniso_U_33
_atom_site_aniso_U_23
_atom_site_aniso_U_13
_atom_site_aniso_U_12
Gd1 0.0180(4) 0.0097(4) 0.0131(4) 0.000 -0.0043(3) 0.000
O1 0.125(9) 0.096(8) 0.061(6) -0.035(6) -0.036(6) 0.072(7)
O2 0.022(4) 0.017(3) 0.019(4) 0.003(3) -0.003(3) 0.006(3)
C1 0.061(10) 0.052(9) 0.038(7) -0.034(7) -0.036(7) 0.039(8)
C2 0.054(9) 0.036(7) 0.026(6) -0.009(5) -0.020(6) 0.028(6)
C3 0.035(7) 0.033(6) 0.022(5) -0.007(5) 0.001(5) 0.014(5)
C4 0.031(6) 0.028(6) 0.019(5) 0.000(5) -0.003(5) 0.006(5)
C5 0.038(7) 0.028(6) 0.019(5) -0.001(5) 0.002(5) 0.011(5)
C6 0.042(7) 0.038(7) 0.025(6) -0.009(5) -0.013(5) 0.025(6)
C7 0.059(9) 0.047(8) 0.030(7) -0.020(6) -0.025(7) 0.037(7)
C8 0.026(6) 0.025(6) 0.018(5) -0.002(4) -0.003(4) 0.006(5)
O3 0.056(6) 0.028(4) 0.028(4) -0.010(4) -0.020(4) 0.019(4)
O4 0.043(5) 0.019(4) 0.030(4) -0.002(3) -0.005(4) 0.003(3)
N1 0.049(7) 0.041(6) 0.023(5) -0.007(5) -0.010(5) 0.023(5)
N2 0.035(6) 0.035(6) 0.021(5) -0.005(4) -0.006(4) 0.016(5)
C9 0.013(5) 0.019(5) 0.017(5) 0.002(4) 0.003(4) -0.003(4)
O5 0.014(4) 0.014(4) 0.038(4) -0.003(3) 0.001(3) -0.004(3)
O6 0.034(4) 0.018(4) 0.022(4) -0.001(3) -0.007(3) 0.006(3)
C10 0.018(5) 0.015(5) 0.024(5) 0.000(4) 0.007(4) 0.001(4)
C11 0.019(5) 0.015(5) 0.019(5) 0.002(4) -0.005(4) -0.001(4)
C12 0.023(6) 0.022(5) 0.022(5) 0.002(4) 0.001(4) 0.003(4)
C13 0.033(6) 0.021(5) 0.017(5) 0.002(4) 0.005(5) 0.003(5)
C14 0.024(6) 0.025(6) 0.022(5) -0.004(4) -0.007(5) 0.010(4)
C15 0.024(6) 0.021(5) 0.027(6) -0.011(5) -0.003(5) 0.000(4)
C16 0.026(6) 0.018(5) 0.016(5) 0.000(4) 0.002(4) 0.004(4)
O7 0.038(5) 0.019(4) 0.020(4) -0.003(3) -0.010(4) 0.007(3)
O8 0.039(5) 0.018(4) 0.025(4) -0.003(3) -0.003(4) 0.005(3)
O9 0.033(6) 0.010(5) 0.011(5) 0.000 -0.001(4) 0.000
C17 0.027(9) 0.032(9) 0.034(9) 0.000 0.007(7) 0.000
N3 0.019(6) 0.012(6) 0.027(7) 0.000 -0.004(5) 0.000
C18 0.032(10) 0.033(10) 0.045(11) 0.000 0.006(8) 0.000

loop_
_atom_type_symbol
_atom_type_description
_atom_type_scat_dispersion_real
_atom_type_scat_dispersion_imag
_atom_type_scat_source
C C 0.0033 0.0016 'International Tables Vol C Tables 4.2.6.8 and 6.1.1.4'
H H 0.0000 0.0000 'International Tables Vol C Tables 4.2.6.8 and 6.1.1.4'
Gd Gd -0.1653 3.9035 'International Tables Vol C Tables 4.2.6.8 and 6.1.1.4'
N N 0.0061 0.0033 'International Tables Vol C Tables 4.2.6.8 and 6.1.1.4'
O O 0.0106 0.0060 'International Tables Vol C Tables 4.2.6.8 and 6.1.1.4'

loop_
_geom_angle_atom_site_label_1
_geom_angle_atom_site_label_2
_geom_angle_atom_site_label_3
_geom_angle
_geom_angle_site_symmetry_1
_geom_angle_site_symmetry_3
O5 Gd1 O5 89.8(4) 3_665 2_655
O5 Gd1 O1 156.1(4) 3_665 4_575
O5 Gd1 O1 95.6(5) 2_655 4_575
O5 Gd1 O1 95.6(5) 3_665 .
O5 Gd1 O1 156.1(4) 2_655 .
O1 Gd1 O1 70.7(8) 4_575 .
O5 Gd1 O9 78.2(3) 3_665 .
O5 Gd1 O9 78.2(3) 2_655 .
O1 Gd1 O9 125.7(4) 4_575 .
O1 Gd1 O9 125.7(4) . .
O5 Gd1 O2 151.8(3) 3_665 4_575
O5 Gd1 O2 79.9(3) 2_655 4_575
O1 Gd1 O2 52.0(3) 4_575 4_575
O1 Gd1 O2 104.5(5) . 4_575
O9 Gd1 O2 74.0(2) . 4_575
O5 Gd1 O2 79.9(3) 3_665 .
O5 Gd1 O2 151.8(3) 2_655 .
O1 Gd1 O2 104.5(5) 4_575 .
O1 Gd1 O2 52.0(3) . .
O9 Gd1 O2 74.0(2) . .
O2 Gd1 O2 96.9(3) 4_575 .
O5 Gd1 C1 177.1(3) 3_665 4_575
O5 Gd1 C1 87.5(4) 2_655 4_575
O1 Gd1 C1 25.7(4) 4_575 4_575
O1 Gd1 C1 87.3(5) . 4_575
O9 Gd1 C1 100.2(3) . 4_575
O2 Gd1 C1 26.3(3) 4_575 4_575
O2 Gd1 C1 102.1(4) . 4_575
O5 Gd1 C1 87.5(4) 3_665 .
O5 Gd1 C1 177.1(3) 2_655 .
O1 Gd1 C1 87.3(5) 4_575 .
O1 Gd1 C1 25.7(4) . .
O9 Gd1 C1 100.2(3) . .
O2 Gd1 C1 102.1(4) 4_575 .
O2 Gd1 C1 26.3(3) . .
C1 Gd1 C1 95.2(7) 4_575 .
C1 O1 Gd1 95.9(9) . .
C1 O2 Gd1 92.3(7) . .
O1 C1 O2 119.8(12) . .
O1 C1 C2 118.0(13) . .
O2 C1 C2 121.5(11) . .
O1 C1 Gd1 58.4(8) . .
O2 C1 Gd1 61.3(6) . .
C2 C1 Gd1 170.6(14) . .
C3 C2 C7 119.7(11) . .
C3 C2 C1 121.4(10) . .
C7 C2 C1 118.6(11) . .
C2 C3 C4 120.0(11) . .
C5 C4 C3 120.9(11) . .
C5 C4 C8 119.4(10) . .
C3 C4 C8 119.6(10) . .
C4 C5 C6 118.9(11) . .
C7 C6 C5 120.9(11) . .
C7 C6 N1 115.0(11) . .
C5 C6 N1 124.0(11) . .
C6 C7 C2 119.4(11) . .
O4 C8 O3 124.5(10) . .
O4 C8 C4 124.7(10) . .
O3 C8 C4 110.7(9) . .
N2 N1 C6 113.9(10) . .
N1 N2 C14 113.9(10) . .
O6 C9 O5 124.2(9) . .
O6 C9 C10 121.2(9) . .
O5 C9 C10 114.6(9) . .
C9 O5 Gd1 148.9(7) . 3_665
C15 C10 C11 119.1(9) . .
C15 C10 C9 121.1(9) . .
C11 C10 C9 119.7(9) . .
C10 C11 C12 119.8(9) . .
C13 C12 C11 119.9(10) . .
C13 C12 C16 120.7(10) . .
C11 C12 C16 119.4(9) . .
C12 C13 C14 119.9(10) . .
C13 C14 C15 119.4(10) . .
C13 C14 N2 125.0(10) . .
C15 C14 N2 115.7(10) . .
C10 C15 C14 121.9(10) . .
O8 C16 O7 123.4(10) . .
O8 C16 C12 123.7(9) . .
O7 C16 C12 112.9(9) . .
C17 N3 C18 111.3(13) . .

loop_
_geom_bond_atom_site_label_1
_geom_bond_atom_site_label_2
_geom_bond_distance
_geom_bond_site_symmetry_2
Gd1 O5 2.286(7) 3_665
Gd1 O5 2.286(7) 2_655
Gd1 O1 2.419(12) 4_575
Gd1 O1 2.419(12) .
Gd1 O9 2.425(9) .
Gd1 O2 2.480(7) 4_575
Gd1 O2 2.480(7) .
Gd1 C1 2.824(12) 4_575
Gd1 C1 2.824(12) .
O1 C1 1.229(18) .
O2 C1 1.254(15) .
C1 C2 1.504(17) .
C2 C3 1.380(17) .
C2 C7 1.394(16) .
C3 C4 1.396(16) .
C4 C5 1.370(16) .
C4 C8 1.516(15) .
C5 C6 1.391(17) .
C6 C7 1.388(17) .
C6 N1 1.436(15) .
C8 O4 1.184(14) .
C8 O3 1.317(13) .
N1 N2 1.264(14) .
N2 C14 1.422(14) .
C9 O6 1.219(13) .
C9 O5 1.272(12) .
C9 C10 1.525(14) .
O5 Gd1 2.286(7) 3_665
C10 C15 1.367(15) .
C10 C11 1.401(14) .
C11 C12 1.420(14) .
C12 C13 1.385(15) .
C12 C16 1.486(15) .
C13 C14 1.395(15) .
C14 C15 1.400(16) .
C16 O8 1.217(13) .
C16 O7 1.312(13) .
C17 N3 1.46(2) .
N3 C18 1.53(2) .

loop_
_platon_squeeze_void_nr
_platon_squeeze_void_average_x
_platon_squeeze_void_average_y
_platon_squeeze_void_average_z
_platon_squeeze_void_volume
_platon_squeeze_void_count_electrons
_platon_squeeze_void_content
1 0.011 0.250 -0.070 199 78 ' '
2 -0.035 0.750 0.070 199 74 ' '
